data_7049174
loop_
_publ_author_name
'Huang, Yi'
'Wu, Kui'
'Cheng, Jianian'
'Chu, Yu'
'Yang, Zhihua'
'Pan, Shilie'

_publ_section_title
;
 Li<sub>2</sub>ZnGeS<sub>4</sub>: a promising diamond-like infrared
 nonlinear optical material with high laser damage threshold and
 outstanding second-harmonic generation response.
;
_journal_issue 14
_journal_name_full 'Dalton transactions (Cambridge, England : 2003)'
_journal_page_first 4484
_journal_page_last 4488
_journal_paper_doi 10.1039/c9dt00269c
_journal_volume 48
_journal_year 2019
_chemical_formula_sum 'Ge Li2 S4 Zn'
_chemical_formula_weight 280.08
_space_group_IT_number 7
_space_group_name_Hall 'P -2yac'
_space_group_name_H-M_alt 'P 1 n 1'
_symmetry_cell_setting monoclinic
_symmetry_space_group_name_Hall 'P -2yac'
_symmetry_space_group_name_H-M 'P 1 n 1'
_atom_sites_solution_primary direct
_atom_sites_solution_secondary difmap
_audit_creation_method SHELXL-97
_audit_update_record
;
2019-02-21 deposited with the CCDC.    2019-02-25 downloaded from the CCDC.
;
_cell_angle_alpha 90.00
_cell_angle_beta 90.70
_cell_angle_gamma 90.00
_cell_formula_units_Z 2
_cell_length_a 6.213(5)
_cell_length_b 6.525(5)
_cell_length_c 7.830(6)
_cell_measurement_reflns_used 445
_cell_measurement_temperature 296(2)
_cell_measurement_theta_max 27.23
_cell_measurement_theta_min 4.07
_cell_volume 317.4(4)
_computing_cell_refinement 'Bruker SMART'
_computing_data_collection 'Bruker SMART'
_computing_data_reduction 'Bruker SAINT'
_computing_molecular_graphics 'Bruker SHELXTL'
_computing_publication_material 'Bruker SHELXTL'
_computing_structure_refinement 'Bruker SHELXTL'
_computing_structure_solution 'Bruker SHELXTL'
_diffrn_ambient_temperature 296(2)
_diffrn_measured_fraction_theta_full 0.998
_diffrn_measured_fraction_theta_max 0.998
_diffrn_measurement_device_type 'CCD area detector'
_diffrn_measurement_method 'phi and omega scans'
_diffrn_radiation_monochromator graphite
_diffrn_radiation_source 'fine-focus sealed tube'
_diffrn_radiation_type MoK\a
_diffrn_radiation_wavelength 0.71073
_diffrn_reflns_av_R_equivalents 0.0386
_diffrn_reflns_av_sigmaI/netI 0.0728
_diffrn_reflns_limit_h_max 7
_diffrn_reflns_limit_h_min -7
_diffrn_reflns_limit_k_max 7
_diffrn_reflns_limit_k_min -4
_diffrn_reflns_limit_l_max 9
_diffrn_reflns_limit_l_min -9
_diffrn_reflns_number 1548
_diffrn_reflns_theta_full 24.97
_diffrn_reflns_theta_max 24.97
_diffrn_reflns_theta_min 3.12
_exptl_absorpt_coefficient_mu 9.687
_exptl_absorpt_correction_T_max 0.7455
_exptl_absorpt_correction_T_min 0.6014
_exptl_absorpt_correction_type multi-scan
_exptl_absorpt_process_details SADABS
_exptl_crystal_colour colorless
_exptl_crystal_density_diffrn 2.931
_exptl_crystal_density_method 'not measured'
_exptl_crystal_description block
_exptl_crystal_F_000 264
_exptl_crystal_size_max 0.158
_exptl_crystal_size_mid 0.142
_exptl_crystal_size_min 0.117
_refine_diff_density_max 1.960
_refine_diff_density_min -1.170
_refine_diff_density_rms 0.368
_refine_ls_abs_structure_details 'Flack H D (1983), Acta Cryst. A39, 876-881'
_refine_ls_abs_structure_Flack 0.04(5)
_refine_ls_extinction_method none
_refine_ls_goodness_of_fit_ref 1.166
_refine_ls_matrix_type full
_refine_ls_number_parameters 43
_refine_ls_number_reflns 976
_refine_ls_number_restraints 2
_refine_ls_restrained_S_all 1.165
_refine_ls_R_factor_all 0.0795
_refine_ls_R_factor_gt 0.0580
_refine_ls_shift/su_max 0.000
_refine_ls_shift/su_mean 0.000
_refine_ls_structure_factor_coef Fsqd
_refine_ls_weighting_details 'calc w=1/[\s^2^(Fo^2^)+(0.0733P)^2^+0.8973P] where P=(Fo^2^+2Fc^2^)/3'
_refine_ls_weighting_scheme calc
_refine_ls_wR_factor_gt 0.1404
_refine_ls_wR_factor_ref 0.1617
_reflns_number_gt 736
_reflns_number_total 976
_reflns_threshold_expression >2sigma(I)
_cod_data_source_file c9dt00269c2.cif
_cod_data_source_block 1
_cod_depositor_comments
;
The following automatic conversions were performed:

'_symmetry_cell_setting' value 'Monoclinic' changed to 'monoclinic'
according to
/home/data/users/saulius/crontab/automatic-downloads/rss-feeds/RSC/lib/dictionaries/cif_core.dic
dictionary named 'cif_core.dic' version 2.4.2 from 2011-04-26.

Automatic conversion script
Id: cif_fix_values 4973 2017-02-22 13:04:09Z antanas 

 Adding full bibliography for 7049174.cif.
;
_cod_original_cell_volume 317.4(5)
_cod_original_sg_symbol_H-M Pn
_cod_database_code 7049174

loop_
_symmetry_equiv_pos_as_xyz
'x, y, z'
'x+1/2, -y, z+1/2'

loop_
_atom_site_label
_atom_site_type_symbol
_atom_site_fract_x
_atom_site_fract_y
_atom_site_fract_z
_atom_site_U_iso_or_equiv
_atom_site_adp_type
_atom_site_occupancy
_atom_site_symmetry_multiplicity
_atom_site_calc_flag
Ge1 Ge -0.1892(3) 0.3221(2) 0.0222(2) 0.0055(6) Uani 1 1 d
Zn1 Zn 0.3098(4) 0.1776(3) -0.2333(3) 0.0202(12) Uani 1 1 d
S1 S 0.1709(6) 0.3152(7) 0.0132(6) 0.0093(9) Uiso 1 1 d
S2 S -0.3176(7) 0.1812(7) -0.2169(6) 0.0139(10) Uiso 1 1 d
S3 S -0.3055(7) 0.6480(7) 0.0291(6) 0.0092(9) Uiso 1 1 d
S4 S -0.3035(7) 0.1572(7) 0.2561(6) 0.0116(10) Uiso 1 1 d
Li2 Li 0.307(6) 0.173(4) 0.287(5) 0.000(10) Uiso 1 1 d
Li1 Li 0.314(6) 0.672(3) -0.005(4) 0.000(8) Uiso 1 1 d

loop_
_atom_site_aniso_label
_atom_site_aniso_U_11
_atom_site_aniso_U_22
_atom_site_aniso_U_33
_atom_site_aniso_U_23
_atom_site_aniso_U_13
_atom_site_aniso_U_12
Ge1 0.0052(8) 0.0026(8) 0.0087(9) 0.0002(8) -0.0014(6) 0.0003(7)
Zn1 0.0220(16) 0.0212(16) 0.0175(16) 0.0017(10) 0.0022(10) 0.0000(10)

loop_
_atom_type_symbol
_atom_type_description
_atom_type_scat_dispersion_real
_atom_type_scat_dispersion_imag
_atom_type_scat_source
Li Li -0.0003 0.0001 'International Tables Vol C Tables 4.2.6.8 and 6.1.1.4'
S S 0.1246 0.1234 'International Tables Vol C Tables 4.2.6.8 and 6.1.1.4'
Zn Zn 0.2839 1.4301 'International Tables Vol C Tables 4.2.6.8 and 6.1.1.4'
Ge Ge 0.1547 1.8001 'International Tables Vol C Tables 4.2.6.8 and 6.1.1.4'

loop_
_geom_angle_atom_site_label_1
_geom_angle_atom_site_label_2
_geom_angle_atom_site_label_3
_geom_angle
_geom_angle_site_symmetry_1
_geom_angle_site_symmetry_3
S2 Ge1 S1 108.26(18) . .
S2 Ge1 S3 107.41(18) . .
S1 Ge1 S3 109.94(17) . .
S2 Ge1 S4 112.0(2) . .
S1 Ge1 S4 109.99(18) . .
S3 Ge1 S4 109.19(18) . .
S1 Zn1 S4 106.44(18) . 2_554
S1 Zn1 S3 111.78(19) . 2_564
S4 Zn1 S3 110.54(19) 2_554 2_564
S1 Zn1 S2 109.48(18) . 1_655
S4 Zn1 S2 108.49(18) 2_554 1_655
S3 Zn1 S2 110.04(19) 2_564 1_655
Ge1 S1 Zn1 114.7(2) . .
Ge1 S1 Li2 108.6(9) . .
Zn1 S1 Li2 116.8(8) . .
Ge1 S1 Li1 109.8(8) . .
Zn1 S1 Li1 100.0(9) . .
Li2 S1 Li1 106.6(11) . .
Ge1 S2 Zn1 113.5(2) . 1_455
Ge1 S2 Li2 105.0(9) . 2_454
Zn1 S2 Li2 107.9(9) 1_455 2_454
Ge1 S2 Li1 117.8(6) . 2_464
Zn1 S2 Li1 105.7(8) 1_455 2_464
Li2 S2 Li1 105.6(11) 2_454 2_464
Ge1 S3 Zn1 113.1(2) . 2_465
Ge1 S3 Li2 111.4(7) . 2_464
Zn1 S3 Li2 108.5(7) 2_465 2_464
Ge1 S3 Li1 112.4(6) . 1_455
Zn1 S3 Li1 111.7(7) 2_465 1_455
Li2 S3 Li1 99.7(11) 2_464 1_455
Ge1 S4 Li1 109.4(8) . 2_465
Ge1 S4 Zn1 112.7(2) . 2_455
Li1 S4 Zn1 109.8(7) 2_465 2_455
Ge1 S4 Li2 111.9(7) . 1_455
Li1 S4 Li2 102.6(13) 2_465 1_455
Zn1 S4 Li2 109.9(6) 2_455 1_455
S3 Li2 S4 113.5(13) 2_565 1_655
S3 Li2 S2 112.5(14) 2_565 2
S4 Li2 S2 105.9(11) 1_655 2
S3 Li2 S1 114.3(12) 2_565 .
S4 Li2 S1 105.5(14) 1_655 .
S2 Li2 S1 104.3(12) 2 .
S4 Li1 S3 116.1(14) 2_564 1_655
S4 Li1 S1 113.1(12) 2_564 .
S3 Li1 S1 106.5(10) 1_655 .
S4 Li1 S2 115.6(11) 2_564 2_565
S3 Li1 S2 104.0(11) 1_655 2_565
S1 Li1 S2 99.9(11) . 2_565

loop_
_geom_bond_atom_site_label_1
_geom_bond_atom_site_label_2
_geom_bond_distance
_geom_bond_site_symmetry_2
Ge1 S2 2.224(5) .
Ge1 S1 2.238(4) .
Ge1 S3 2.246(5) .
Ge1 S4 2.251(5) .
Zn1 S1 2.306(5) .
Zn1 S4 2.296(6) 2_554
Zn1 S3 2.288(5) 2_564
Zn1 S2 2.318(5) 1_655
S1 Li2 2.49(4) .
S1 Li1 2.50(2) .
S2 Zn1 2.318(5) 1_455
S2 Li2 2.44(2) 2_454
S2 Li1 2.59(3) 2_464
S3 Zn1 2.284(5) 2_465
S3 Li2 2.35(3) 2_464
S3 Li1 2.38(3) 1_455
S4 Li1 2.28(3) 2_465
S4 Zn1 2.298(6) 2_455
S4 Li2 2.44(4) 1_455
Li2 S3 2.32(3) 2_565
Li2 S4 2.44(4) 1_655
Li2 S2 2.44(2) 2
Li1 S4 2.31(3) 2_564
Li1 S3 2.38(3) 1_655
Li1 S2 2.57(3) 2_565
